data_7032195
loop_
_publ_author_name
'Bag, Prasenjit'
'Goura, Joydeb'
'Mereacre, Valeriu'
'Novitchi, Ghenadie'
'Powell, Annie K.'
'Chandrasekhar, Vadapalli'

_publ_section_title
;
 Synthesis, magnetism and M\"ossbauer studies of tetranuclear
 heterometallic {Fe(III)2Ln2}(Ln = Gd, Dy, Tb) complexes: evidence of slow
 relaxation of magnetization in the terbium analogue.
;
_journal_issue 43
_journal_name_full 'Dalton transactions (Cambridge, England : 2003)'
_journal_page_first 16366
_journal_page_last 16376
_journal_paper_doi 10.1039/c4dt01451k
_journal_volume 43
_journal_year 2014
_chemical_formula_sum 'C78 H96 Cl2 Fe2 N10 O34 Tb2'
_chemical_formula_weight 2218.08
_chemical_name_systematic
; 
 ? 
;
_space_group_IT_number 2
_symmetry_cell_setting triclinic
_symmetry_space_group_name_Hall '-P 1'
_symmetry_space_group_name_H-M 'P -1'
_atom_sites_solution_hydrogens geom
_atom_sites_solution_primary direct
_atom_sites_solution_secondary difmap
_audit_creation_method SHELXL-97
_cell_angle_alpha 76.923(5)
_cell_angle_beta 70.149(5)
_cell_angle_gamma 88.647(5)
_cell_formula_units_Z 1
_cell_length_a 12.270(5)
_cell_length_b 12.297(5)
_cell_length_c 15.728(5)
_cell_measurement_reflns_used 2149
_cell_measurement_temperature 100(2)
_cell_measurement_theta_max 22.76
_cell_measurement_theta_min 2.35
_cell_volume 2170.5(14)
_computing_cell_refinement 'Bruker SMART'
_computing_data_collection 'Bruker SMART'
_computing_data_reduction 'Bruker SAINT'
_computing_molecular_graphics 'Bruker SHELXTL'
_computing_publication_material 'Bruker SHELXTL'
_computing_structure_refinement 'Bruker SHELXTL'
_computing_structure_solution 'Bruker SHELXTL'
_diffrn_ambient_temperature 100(2)
_diffrn_measured_fraction_theta_full 0.978
_diffrn_measured_fraction_theta_max 0.978
_diffrn_measurement_device_type 'CCD area detector'
_diffrn_measurement_method 'phi and omega scans'
_diffrn_radiation_monochromator graphite
_diffrn_radiation_source 'fine-focus sealed tube'
_diffrn_radiation_type MoK\a
_diffrn_radiation_wavelength 0.71069
_diffrn_reflns_av_R_equivalents 0.0385
_diffrn_reflns_av_unetI/netI 0.0934
_diffrn_reflns_limit_h_max 14
_diffrn_reflns_limit_h_min -15
_diffrn_reflns_limit_k_max 15
_diffrn_reflns_limit_k_min -12
_diffrn_reflns_limit_l_max 19
_diffrn_reflns_limit_l_min -19
_diffrn_reflns_number 12279
_diffrn_reflns_theta_full 25.02
_diffrn_reflns_theta_max 26.00
_diffrn_reflns_theta_min 1.42
_exptl_absorpt_coefficient_mu 2.091
_exptl_absorpt_correction_T_max 1.0
_exptl_absorpt_correction_T_min 0.690758
_exptl_absorpt_correction_type empirical
_exptl_absorpt_process_details sadabs
_exptl_crystal_colour 'dark brown'
_exptl_crystal_density_diffrn 1.695
_exptl_crystal_density_method 'not measured'
_exptl_crystal_description block
_exptl_crystal_F_000 1122
_exptl_crystal_size_max 0.125
_exptl_crystal_size_mid 0.11
_exptl_crystal_size_min 0.09
_refine_diff_density_max 1.046
_refine_diff_density_min -1.187
_refine_diff_density_rms 0.156
_refine_ls_extinction_method none
_refine_ls_goodness_of_fit_ref 1.034
_refine_ls_hydrogen_treatment mixed
_refine_ls_matrix_type fullcycle
_refine_ls_number_parameters 601
_refine_ls_number_reflns 7502
_refine_ls_number_restraints 21
_refine_ls_restrained_S_all 1.039
_refine_ls_R_factor_all 0.0862
_refine_ls_R_factor_gt 0.0557
_refine_ls_shift/su_max 0.000
_refine_ls_shift/su_mean 0.000
_refine_ls_structure_factor_coef Fsqd
_refine_ls_weighting_details 'calc w=1/[\s^2^(Fo^2^)+(0.0725P)^2^+3.6346P] where P=(Fo^2^+2Fc^2^)/3'
_refine_ls_weighting_scheme calc
_refine_ls_wR_factor_gt 0.1286
_refine_ls_wR_factor_ref 0.1516
_reflns_number_gt 5929
_reflns_number_total 8337
_reflns_threshold_expression >2sigma(I)
_cod_data_source_file c4dt01451k2.cif
_cod_data_source_block Fe2Tb2
_cod_depositor_comments
;
The following automatic conversions were performed:

'_symmetry_cell_setting' value 'Triclinic' changed to 'triclinic'
according to
/usr/data/users/saulius/crontab/automatic-downloads/rss-feeds/RSC/lib/dictionaries/cif_core.dic
dictionary named 'cif_core.dic' version 2.4.2 from 2011-04-26.

Automatic conversion script
Id: cif_fix_values 2281 2013-09-26 08:29:07Z andrius 

 Adding full bibliography for 7032193--7032195.cif.
;
_cod_original_sg_symbol_H-M P-1
_cod_database_code 7032195

loop_
_symmetry_equiv_pos_as_xyz
'x, y, z'
'-x, -y, -z'

loop_
_atom_site_label
_atom_site_type_symbol
_atom_site_fract_x
_atom_site_fract_y
_atom_site_fract_z
_atom_site_U_iso_or_equiv
_atom_site_adp_type
_atom_site_occupancy
_atom_site_symmetry_multiplicity
_atom_site_calc_flag
_atom_site_refinement_flags
Tb1 Tb 0.58393(3) 0.60112(3) 0.52972(3) 0.028 Uani 1 1 d .
Fe1 Fe 0.40179(11) 0.50724(10) 0.24655(8) 0.034 Uani 1 1 d .
Cl1 Cl 0.9598(4) 0.9720(3) 0.7763(3) 0.109 Uani 1 1 d .
N1 N 0.6640(7) 0.6436(6) 0.7645(5) 0.038 Uani 1 1 d .
N2 N 0.7488(7) 0.2217(8) 0.9547(7) 0.068 Uani 1 1 d .
H2A H 0.6881 0.2641 0.9509 0.081 Uiso 1 1 calc R
N3 N 0.4788(6) 0.6635(5) 0.2372(4) 0.033 Uani 1 1 d .
N4 N 0.2028(5) 0.4048(6) 0.5782(5) 0.034 Uani 1 1 d .
N5 N 0.5211(6) 0.8032(6) 0.4261(5) 0.038 Uani 1 1 d .
O1 O 0.5127(5) 0.6094(4) 0.6888(4) 0.033 Uani 1 1 d .
O2 O 0.7201(5) 0.4229(5) 0.7939(4) 0.040 Uani 1 1 d .
O5 O 0.5296(5) 0.5278(5) 0.1249(4) 0.039 Uani 1 1 d D
O6 O 0.3242(5) 0.5169(4) 0.3800(4) 0.031 Uani 1 1 d .
O7 O 0.2928(5) 0.2463(5) 0.4756(4) 0.039 Uani 1 1 d D
O8 O 0.4058(4) 0.5233(4) 0.5589(3) 0.029 Uani 1 1 d .
O9 O 0.5880(5) 0.7323(5) 0.3856(4) 0.037 Uani 1 1 d .
O10 O 0.4766(5) 0.7760(4) 0.5133(4) 0.034 Uani 1 1 d .
O11 O 0.5031(5) 0.8923(4) 0.3801(4) 0.039 Uani 1 1 d .
O12 O 1.0416(14) 0.8892(11) 0.7510(9) 0.170 Uani 1 1 d .
O13 O 0.8399(12) 0.9287(10) 0.7947(11) 0.165 Uani 1 1 d .
O14 O 0.9786(16) 1.0732(9) 0.7131(8) 0.183 Uani 1 1 d .
O15 O 0.9608(11) 0.9946(9) 0.8628(7) 0.121 Uani 1 1 d .
O16 O 0.3316(6) 1.0417(6) 0.4640(5) 0.059 Uani 1 1 d .
H16A H 0.3860 1.0180 0.4271 0.088 Uiso 1 1 calc R
O20 O 0.5808(7) 0.3719(6) 0.0042(5) 0.065 Uani 1 1 d G
H20A H 0.5509 0.4004 -0.0367 0.097 Uiso 1 1 d G
H20B H 0.5671 0.4113 0.0442 0.097 Uiso 1 1 d G
O3A O 0.6081(12) -0.0043(10) 0.9154(10) 0.072 Uani 0.53 1 d PD
H3A H 0.5371 -0.0043 0.9338 0.108 Uiso 0.53 1 calc PR
O4A O 0.9440(11) 0.1679(12) 1.0206(9) 0.088 Uani 0.64 1 d PD
H4A H 0.9841 0.1238 1.0424 0.133 Uiso 0.64 1 calc PR
O3B O 0.5451(11) 0.1257(10) 0.9156(11) 0.062 Uani 0.47 1 d PD
H3B H 0.5014 0.0692 0.9360 0.093 Uiso 0.47 1 calc PR
O4B O 0.8473(18) 0.0412(11) 1.0908(14) 0.054 Uani 0.36 1 d PD
H4B H 0.9114 0.0259 1.0939 0.081 Uiso 0.36 1 calc PR
C1 C 0.5037(8) 0.7052(7) 0.7186(5) 0.040 Uani 1 1 d .
C2 C 0.4191(8) 0.7795(7) 0.7132(6) 0.040 Uani 1 1 d .
H2 H 0.3620 0.7642 0.6904 0.048 Uiso 1 1 calc R
C3 C 0.4208(9) 0.8783(7) 0.7428(6) 0.050 Uani 1 1 d .
H3 H 0.3655 0.9298 0.7374 0.060 Uiso 1 1 calc R
C4 C 0.5008(9) 0.9011(8) 0.7792(6) 0.051 Uani 1 1 d .
H4 H 0.4991 0.9673 0.7988 0.061 Uiso 1 1 calc R
C5 C 0.5845(9) 0.8271(7) 0.7874(6) 0.048 Uani 1 1 d .
H5 H 0.6389 0.8425 0.8130 0.057 Uiso 1 1 calc R
C6 C 0.5869(9) 0.7296(7) 0.7572(6) 0.042 Uani 1 1 d .
C7 C 0.8385(8) 0.5766(8) 0.7946(6) 0.040 Uani 1 1 d .
C8 C 0.9372(8) 0.6114(9) 0.8106(6) 0.050 Uani 1 1 d .
H8 H 0.9566 0.6875 0.7977 0.060 Uiso 1 1 calc R
C9 C 1.0055(8) 0.5359(10) 0.8446(6) 0.053 Uani 1 1 d .
C10 C 1.1080(9) 0.5745(11) 0.8639(7) 0.065 Uani 1 1 d .
H10A H 1.1301 0.6510 0.8313 0.097 Uiso 1 1 calc R
H10B H 1.1718 0.5288 0.8432 0.097 Uiso 1 1 calc R
H10C H 1.0879 0.5683 0.9294 0.097 Uiso 1 1 calc R
C11 C 0.9745(8) 0.4219(9) 0.8609(6) 0.052 Uani 1 1 d .
H11 H 1.0189 0.3693 0.8846 0.062 Uiso 1 1 calc R
C12 C 0.8808(9) 0.3844(8) 0.8432(6) 0.048 Uani 1 1 d .
C13 C 0.8096(8) 0.4615(8) 0.8081(6) 0.042 Uani 1 1 d .
C14 C 0.8506(9) 0.2630(9) 0.8627(7) 0.058 Uani 1 1 d .
H14A H 0.9181 0.2216 0.8655 0.069 Uiso 1 1 calc R
H14B H 0.8299 0.2477 0.8121 0.069 Uiso 1 1 calc R
C15 C 0.7742(13) 0.2374(13) 1.0368(10) 0.097 Uani 1 1 d .
H15A H 0.8177 0.3087 1.0191 0.117 Uiso 1 1 calc R
H15B H 0.7008 0.2437 1.0842 0.117 Uiso 1 1 calc R
C16 C 0.8367(11) 0.1550(10) 1.0788(10) 0.097 Uani 1 1 d DU
H16 H 0.8372 0.1747 1.1356 0.117 Uiso 1 1 calc R
C17 C 0.7096(14) 0.1025(14) 0.9681(11) 0.109 Uani 1 1 d .
H17 H 0.7211 0.0418 1.0111 0.131 Uiso 1 1 calc R
C18 C 0.6523(11) 0.0975(12) 0.9048(12) 0.109 Uani 1 1 d DU
H18 H 0.7036 0.1268 0.8406 0.131 Uiso 1 1 calc R
C19 C 0.6094(8) 0.6099(7) 0.1061(6) 0.038 Uani 1 1 d D
C20 C 0.7112(9) 0.6271(8) 0.0306(7) 0.052 Uani 1 1 d .
H20 H 0.7271 0.5792 -0.0097 0.063 Uiso 1 1 calc R
C21 C 0.7888(9) 0.7135(9) 0.0144(7) 0.053 Uani 1 1 d .
H21 H 0.8572 0.7230 -0.0366 0.064 Uiso 1 1 calc R
C22 C 0.7683(9) 0.7885(9) 0.0726(7) 0.055 Uani 1 1 d .
H22 H 0.8221 0.8470 0.0604 0.066 Uiso 1 1 calc R
C23 C 0.6659(8) 0.7740(7) 0.1490(6) 0.042 Uani 1 1 d .
H23 H 0.6514 0.8221 0.1891 0.050 Uiso 1 1 calc R
C24 C 0.5868(8) 0.6885(7) 0.1648(6) 0.037 Uani 1 1 d .
C25 C 0.4247(7) 0.7397(7) 0.2779(5) 0.033 Uani 1 1 d .
H25 H 0.4571 0.8126 0.2564 0.040 Uiso 1 1 calc R
C26 C 0.3157(7) 0.7161(7) 0.3557(6) 0.033 Uani 1 1 d .
C27 C 0.2560(8) 0.8087(7) 0.3831(6) 0.038 Uani 1 1 d .
H27 H 0.2850 0.8806 0.3494 0.045 Uiso 1 1 calc R
C28 C 0.1527(7) 0.7936(7) 0.4612(6) 0.037 Uani 1 1 d .
C29 C 0.0889(8) 0.8961(8) 0.4863(8) 0.055 Uani 1 1 d .
H29A H 0.0244 0.9047 0.4643 0.082 Uiso 1 1 calc R
H29B H 0.1410 0.9614 0.4578 0.082 Uiso 1 1 calc R
H29C H 0.0611 0.8867 0.5526 0.082 Uiso 1 1 calc R
C30 C 0.1155(7) 0.6861(8) 0.5097(7) 0.042 Uani 1 1 d .
H30 H 0.0492 0.6751 0.5625 0.050 Uiso 1 1 calc R
C31 C 0.1709(7) 0.5934(7) 0.4850(6) 0.034 Uani 1 1 d .
C32 C 0.2710(7) 0.6082(7) 0.4054(5) 0.030 Uani 1 1 d .
C33 C 0.1242(7) 0.4774(7) 0.5374(6) 0.038 Uani 1 1 d .
H33A H 0.1042 0.4403 0.4959 0.045 Uiso 1 1 calc R
H33B H 0.0529 0.4823 0.5875 0.045 Uiso 1 1 calc R
C34 C 0.1503(8) 0.2880(7) 0.6091(7) 0.045 Uani 1 1 d .
H34A H 0.0673 0.2888 0.6408 0.054 Uiso 1 1 calc R
H34B H 0.1833 0.2438 0.6528 0.054 Uiso 1 1 calc R
C35 C 0.1717(8) 0.2351(8) 0.5280(7) 0.049 Uani 1 1 d D
H35A H 0.1458 0.1566 0.5500 0.059 Uiso 1 1 calc R
H35B H 0.1285 0.2716 0.4891 0.059 Uiso 1 1 calc R
C36 C 0.2156(7) 0.4428(7) 0.6566(6) 0.038 Uani 1 1 d .
H36A H 0.2410 0.3817 0.6952 0.046 Uiso 1 1 calc R
H36B H 0.1405 0.4624 0.6942 0.046 Uiso 1 1 calc R
C38 C 0.3009(7) 0.5420(7) 0.6264(5) 0.034 Uani 1 1 d .
H38A H 0.2676 0.6081 0.6006 0.041 Uiso 1 1 calc R
H38B H 0.3167 0.5549 0.6798 0.041 Uiso 1 1 calc R
C39 C 0.7625(8) 0.6624(8) 0.7745(6) 0.045 Uani 1 1 d .
H39 H 0.7855 0.7362 0.7682 0.054 Uiso 1 1 calc R
C71 C 0.3111(10) 0.9763(9) 0.5533(8) 0.066 Uani 1 1 d .
H71A H 0.3812 0.9746 0.5677 0.099 Uiso 1 1 calc R
H71B H 0.2862 0.9017 0.5564 0.099 Uiso 1 1 calc R
H71C H 0.2517 1.0077 0.5972 0.099 Uiso 1 1 calc R
H7 H 0.314(3) 0.182(2) 0.468(7) 0.099 Uiso 1 1 d D
H5O H 0.483(15) 0.506(15) 0.183(3) 0.286 Uiso 1 1 d D

loop_
_atom_site_aniso_label
_atom_site_aniso_U_11
_atom_site_aniso_U_22
_atom_site_aniso_U_33
_atom_site_aniso_U_23
_atom_site_aniso_U_13
_atom_site_aniso_U_12
Tb1 0.029 0.025 0.028 -0.004 -0.008 0.004
Fe1 0.052 0.025 0.031 -0.010 -0.019 0.012
Cl1 0.183 0.070 0.078 0.012 -0.066 -0.036
N1 0.059 0.025 0.029 -0.006 -0.016 0.010
N2 0.044 0.071 0.076 0.008 -0.022 0.008
N3 0.048 0.029 0.024 -0.007 -0.013 0.009
N4 0.023 0.035 0.037 -0.007 -0.003 0.002
N5 0.034 0.037 0.047 -0.004 -0.022 -0.002
O1 0.051 0.025 0.026 -0.011 -0.014 0.013
O2 0.057 0.030 0.041 -0.012 -0.026 0.012
O5 0.057 0.032 0.030 -0.011 -0.017 0.013
O6 0.036 0.029 0.035 -0.013 -0.019 0.013
O7 0.034 0.033 0.054 -0.014 -0.017 0.009
O8 0.028 0.031 0.021 -0.003 -0.002 -0.002
O9 0.035 0.037 0.031 -0.002 -0.004 0.005
O10 0.041 0.030 0.028 -0.002 -0.011 0.004
O11 0.049 0.023 0.043 0.007 -0.023 0.006
O12 0.262 0.108 0.140 -0.066 -0.047 0.031
O13 0.176 0.116 0.216 -0.027 -0.086 -0.070
O14 0.349 0.079 0.110 0.048 -0.103 -0.089
O15 0.199 0.111 0.101 -0.035 -0.108 0.043
O16 0.050 0.044 0.080 -0.025 -0.013 0.004
O20 0.091 0.071 0.044 -0.020 -0.035 0.022
O3A 0.074 0.080 0.059 -0.012 -0.019 -0.014
O4A 0.102 0.089 0.066 0.008 -0.038 0.041
O3B 0.062 0.049 0.067 0.015 -0.030 -0.022
O4B 0.083 0.018 0.084 -0.021 -0.053 0.016
C1 0.061 0.032 0.023 -0.003 -0.015 0.011
C2 0.050 0.034 0.030 -0.009 -0.008 0.016
C3 0.069 0.024 0.044 0.000 -0.010 0.021
C4 0.081 0.027 0.037 -0.005 -0.013 0.009
C5 0.071 0.031 0.044 -0.013 -0.021 0.011
C6 0.070 0.022 0.036 -0.010 -0.018 0.012
C7 0.046 0.046 0.027 -0.010 -0.011 0.009
C8 0.057 0.065 0.030 -0.020 -0.012 0.005
C9 0.036 0.096 0.022 -0.013 -0.004 0.007
C10 0.048 0.102 0.045 -0.023 -0.014 0.003
C11 0.043 0.074 0.028 0.000 -0.007 0.013
C12 0.055 0.056 0.027 -0.004 -0.010 0.016
C13 0.054 0.042 0.028 -0.009 -0.012 0.011
C14 0.051 0.054 0.058 0.000 -0.016 0.020
C15 0.097 0.098 0.097 -0.022 -0.034 0.006
C16 0.097 0.098 0.097 -0.022 -0.034 0.006
C17 0.109 0.110 0.109 -0.025 -0.038 0.006
C18 0.109 0.110 0.109 -0.025 -0.038 0.006
C19 0.053 0.033 0.028 -0.003 -0.016 0.016
C20 0.058 0.050 0.043 -0.016 -0.008 0.018
C21 0.047 0.068 0.041 -0.015 -0.009 0.007
C22 0.055 0.049 0.049 -0.007 -0.005 0.001
C23 0.054 0.036 0.032 -0.003 -0.014 0.009
C24 0.051 0.026 0.034 -0.004 -0.016 0.012
C25 0.044 0.031 0.030 -0.014 -0.015 0.003
C26 0.037 0.027 0.046 -0.016 -0.024 0.012
C27 0.053 0.025 0.046 -0.011 -0.028 0.004
C28 0.030 0.037 0.055 -0.025 -0.018 0.013
C29 0.043 0.044 0.087 -0.038 -0.019 0.015
C30 0.032 0.043 0.055 -0.024 -0.014 0.013
C31 0.033 0.031 0.048 -0.018 -0.021 0.009
C32 0.037 0.026 0.034 -0.010 -0.018 0.003
C33 0.023 0.039 0.054 -0.015 -0.015 0.010
C34 0.033 0.028 0.059 0.009 -0.006 -0.005
C35 0.038 0.031 0.084 -0.014 -0.027 0.006
C36 0.030 0.043 0.029 -0.008 0.007 0.001
C38 0.029 0.047 0.025 -0.020 -0.002 0.006
C39 0.058 0.033 0.043 -0.013 -0.012 0.002
C71 0.067 0.055 0.097 -0.031 -0.047 0.018

loop_
_atom_type_symbol
_atom_type_description
_atom_type_scat_dispersion_real
_atom_type_scat_dispersion_imag
_atom_type_scat_source
C C 0.0033 0.0016 'International Tables Vol C Tables 4.2.6.8 and 6.1.1.4'
H H 0.0000 0.0000 'International Tables Vol C Tables 4.2.6.8 and 6.1.1.4'
N N 0.0061 0.0033 'International Tables Vol C Tables 4.2.6.8 and 6.1.1.4'
O O 0.0106 0.0060 'International Tables Vol C Tables 4.2.6.8 and 6.1.1.4'
Cl Cl 0.1484 0.1585 'International Tables Vol C Tables 4.2.6.8 and 6.1.1.4'
Fe Fe 0.3463 0.8444 'International Tables Vol C Tables 4.2.6.8 and 6.1.1.4'
Tb Tb -0.1723 4.1537 'International Tables Vol C Tables 4.2.6.8 and 6.1.1.4'

loop_
_geom_angle_atom_site_label_1
_geom_angle_atom_site_label_2
_geom_angle_atom_site_label_3
_geom_angle
_geom_angle_site_symmetry_1
_geom_angle_site_symmetry_3
O8 Tb1 O8 69.2(2) . 2_666
O8 Tb1 O6 108.87(19) . 2_666
O8 Tb1 O6 91.80(18) 2_666 2_666
O8 Tb1 O1 85.21(18) . .
O8 Tb1 O1 139.47(18) 2_666 .
O6 Tb1 O1 66.70(18) 2_666 .
O8 Tb1 O7 150.90(19) . 2_666
O8 Tb1 O7 135.57(19) 2_666 2_666
O6 Tb1 O7 88.08(19) 2_666 2_666
O1 Tb1 O7 80.0(2) . 2_666
O8 Tb1 O9 94.42(19) . .
O8 Tb1 O9 81.16(19) 2_666 .
O6 Tb1 O9 151.55(19) 2_666 .
O1 Tb1 O9 133.39(18) . .
O7 Tb1 O9 78.3(2) 2_666 .
O8 Tb1 O10 81.00(19) . .
O8 Tb1 O10 122.17(18) 2_666 .
O6 Tb1 O10 145.50(17) 2_666 .
O1 Tb1 O10 81.85(17) . .
O7 Tb1 O10 72.23(19) 2_666 .
O9 Tb1 O10 52.33(17) . .
O8 Tb1 N4 139.20(19) . 2_666
O8 Tb1 N4 70.03(19) 2_666 2_666
O6 Tb1 N4 73.8(2) 2_666 2_666
O1 Tb1 N4 128.9(2) . 2_666
O7 Tb1 N4 67.4(2) 2_666 2_666
O9 Tb1 N4 77.9(2) . 2_666
O10 Tb1 N4 120.7(2) . 2_666
O8 Tb1 N5 88.68(19) . .
O8 Tb1 N5 103.4(2) 2_666 .
O6 Tb1 N5 160.15(19) 2_666 .
O1 Tb1 N5 106.97(19) . .
O7 Tb1 N5 72.1(2) 2_666 .
O9 Tb1 N5 26.68(18) . .
O10 Tb1 N5 25.72(17) . .
N4 Tb1 N5 99.3(2) 2_666 .
O8 Tb1 Tb1 34.62(12) . 2_666
O8 Tb1 Tb1 34.58(13) 2_666 2_666
O6 Tb1 Tb1 102.44(13) 2_666 2_666
O1 Tb1 Tb1 114.28(14) . 2_666
O7 Tb1 Tb1 164.69(15) 2_666 2_666
O9 Tb1 Tb1 87.33(14) . 2_666
O10 Tb1 Tb1 103.22(13) . 2_666
N4 Tb1 Tb1 104.60(15) 2_666 2_666
N5 Tb1 Tb1 97.29(14) . 2_666
O2 Fe1 O5 100.0(3) 2_666 .
O2 Fe1 O6 94.4(2) 2_666 .
O5 Fe1 O6 156.4(2) . .
O2 Fe1 O1 160.4(3) 2_666 2_666
O5 Fe1 O1 92.4(2) . 2_666
O6 Fe1 O1 79.3(2) . 2_666
O2 Fe1 N1 86.2(3) 2_666 2_666
O5 Fe1 N1 93.4(3) . 2_666
O6 Fe1 N1 106.2(2) . 2_666
O1 Fe1 N1 77.8(2) 2_666 2_666
O2 Fe1 N3 92.1(3) 2_666 .
O5 Fe1 N3 79.1(2) . .
O6 Fe1 N3 81.8(2) . .
O1 Fe1 N3 105.2(2) 2_666 .
N1 Fe1 N3 172.0(2) 2_666 .
O14 Cl1 O12 116.1(10) . .
O14 Cl1 O15 106.8(7) . .
O12 Cl1 O15 109.1(8) . .
O14 Cl1 O13 107.5(10) . .
O12 Cl1 O13 110.5(9) . .
O15 Cl1 O13 106.3(8) . .
C39 N1 C6 121.4(8) . .
C39 N1 Fe1 127.7(6) . 2_666
C6 N1 Fe1 110.9(6) . 2_666
C15 N2 C17 110.7(11) . .
C15 N2 C14 113.0(10) . .
C17 N2 C14 112.1(10) . .
C25 N3 C24 121.2(7) . .
C25 N3 Fe1 124.6(6) . .
C24 N3 Fe1 112.5(5) . .
C36 N4 C34 110.7(7) . .
C36 N4 C33 111.0(6) . .
C34 N4 C33 107.2(6) . .
C36 N4 Tb1 103.4(5) . 2_666
C34 N4 Tb1 107.2(5) . 2_666
C33 N4 Tb1 117.3(5) . 2_666
O11 N5 O10 122.2(7) . .
O11 N5 O9 120.7(7) . .
O10 N5 O9 117.1(6) . .
O11 N5 Tb1 175.0(5) . .
O10 N5 Tb1 59.7(4) . .
O9 N5 Tb1 57.6(4) . .
C1 O1 Fe1 112.3(5) . 2_666
C1 O1 Tb1 124.2(5) . .
Fe1 O1 Tb1 105.7(2) 2_666 .
C13 O2 Fe1 133.7(6) . 2_666
C19 O5 Fe1 115.7(5) . .
C32 O6 Fe1 123.7(5) . .
C32 O6 Tb1 121.9(4) . 2_666
Fe1 O6 Tb1 108.0(2) . 2_666
C35 O7 Tb1 122.1(5) . 2_666
C38 O8 Tb1 126.4(4) . .
C38 O8 Tb1 122.7(4) . 2_666
Tb1 O8 Tb1 110.8(2) . 2_666
N5 O9 Tb1 95.7(4) . .
N5 O10 Tb1 94.5(4) . .
O1 C1 C2 123.7(9) . .
O1 C1 C6 117.4(7) . .
C2 C1 C6 118.9(8) . .
C1 C2 C3 118.8(9) . .
C4 C3 C2 121.9(9) . .
C3 C4 C5 120.5(9) . .
C4 C5 C6 119.2(10) . .
C5 C6 N1 125.9(9) . .
C5 C6 C1 120.7(8) . .
N1 C6 C1 113.4(7) . .
C8 C7 C13 120.9(9) . .
C8 C7 C39 116.8(9) . .
C13 C7 C39 121.9(9) . .
C9 C8 C7 121.9(10) . .
C8 C9 C11 117.1(9) . .
C8 C9 C10 121.1(11) . .
C11 C9 C10 121.8(10) . .
C12 C11 C9 122.8(9) . .
C11 C12 C13 120.7(10) . .
C11 C12 C14 120.8(9) . .
C13 C12 C14 118.5(9) . .
O2 C13 C7 124.4(8) . .
O2 C13 C12 118.9(9) . .
C7 C13 C12 116.6(9) . .
C12 C14 N2 112.5(8) . .
C16 C15 N2 119.0(13) . .
O4A C16 O4B 87.7(13) . .
O4A C16 C15 105.6(12) . .
O4B C16 C15 136.8(15) . .
C18 C17 N2 108.9(14) . .
O3B C18 O3A 83.4(7) . .
O3B C18 C17 124.6(16) . .
O3A C18 C17 113.1(15) . .
O5 C19 C20 123.5(8) . .
O5 C19 C24 118.8(7) . .
C20 C19 C24 117.7(9) . .
C21 C20 C19 120.7(9) . .
C20 C21 C22 121.7(9) . .
C23 C22 C21 119.0(10) . .
C24 C23 C22 119.6(9) . .
C23 C24 N3 126.9(7) . .
C23 C24 C19 121.3(8) . .
N3 C24 C19 111.8(8) . .
N3 C25 C26 122.9(8) . .
C32 C26 C27 119.5(8) . .
C32 C26 C25 123.4(7) . .
C27 C26 C25 117.1(8) . .
C26 C27 C28 120.9(8) . .
C30 C28 C27 117.2(7) . .
C30 C28 C29 123.8(8) . .
C27 C28 C29 119.0(8) . .
C28 C30 C31 123.7(8) . .
C30 C31 C32 119.1(8) . .
C30 C31 C33 122.0(8) . .
C32 C31 C33 118.9(7) . .
O6 C32 C26 121.3(7) . .
O6 C32 C31 119.1(7) . .
C26 C32 C31 119.5(7) . .
C31 C33 N4 116.4(7) . .
N4 C34 C35 111.2(7) . .
O7 C35 C34 108.9(7) . .
N4 C36 C38 113.0(6) . .
O8 C38 C36 110.6(6) . .
N1 C39 C7 124.6(8) . .

loop_
_geom_bond_atom_site_label_1
_geom_bond_atom_site_label_2
_geom_bond_distance
_geom_bond_site_symmetry_2
Tb1 O8 2.264(5) .
Tb1 O8 2.266(5) 2_666
Tb1 O6 2.339(5) 2_666
Tb1 O1 2.380(5) .
Tb1 O7 2.407(6) 2_666
Tb1 O9 2.453(6) .
Tb1 O10 2.504(5) .
Tb1 N4 2.601(6) 2_666
Tb1 N5 2.890(7) .
Tb1 Tb1 3.7287(12) 2_666
Fe1 O2 1.928(6) 2_666
Fe1 O5 1.987(6) .
Fe1 O6 2.019(5) .
Fe1 O1 2.045(5) 2_666
Fe1 N1 2.106(7) 2_666
Fe1 N3 2.114(7) .
Cl1 O14 1.375(10) .
Cl1 O12 1.437(13) .
Cl1 O15 1.452(9) .
Cl1 O13 1.487(12) .
N1 C39 1.303(11) .
N1 C6 1.413(11) .
N1 Fe1 2.106(7) 2_666
N2 C15 1.480(16) .
N2 C17 1.500(17) .
N2 C14 1.543(13) .
N3 C25 1.296(9) .
N3 C24 1.408(11) .
N4 C36 1.470(10) .
N4 C34 1.494(10) .
N4 C33 1.503(10) .
N4 Tb1 2.601(6) 2_666
N5 O11 1.230(8) .
N5 O10 1.258(8) .
N5 O9 1.304(8) .
O1 C1 1.353(9) .
O1 Fe1 2.045(5) 2_666
O2 C13 1.312(11) .
O2 Fe1 1.928(6) 2_666
O5 C19 1.335(10) .
O6 C32 1.355(9) .
O6 Tb1 2.339(5) 2_666
O7 C35 1.425(10) .
O7 Tb1 2.407(6) 2_666
O8 C38 1.416(8) .
O8 Tb1 2.266(5) 2_666
O16 C71 1.392(13) .
O3A C18 1.327(9) .
O4A C16 1.312(9) .
O3B C18 1.316(9) .
O4B C16 1.378(9) .
C1 C2 1.377(12) .
C1 C6 1.421(13) .
C2 C3 1.399(12) .
C3 C4 1.355(14) .
C4 C5 1.375(13) .
C5 C6 1.383(12) .
C7 C8 1.411(13) .
C7 C13 1.418(12) .
C7 C39 1.444(13) .
C8 C9 1.376(14) .
C9 C11 1.405(14) .
C9 C10 1.500(14) .
C11 C12 1.383(14) .
C12 C13 1.421(13) .
C12 C14 1.485(14) .
C15 C16 1.434(18) .
C17 C18 1.412(19) .
C19 C20 1.381(12) .
C19 C24 1.443(11) .
C20 C21 1.365(14) .
C21 C22 1.402(13) .
C22 C23 1.394(12) .
C23 C24 1.369(12) .
C25 C26 1.456(11) .
C26 C32 1.395(11) .
C26 C27 1.409(11) .
C27 C28 1.415(12) .
C28 C30 1.368(12) .
C28 C29 1.525(11) .
C30 C31 1.378(11) .
C31 C32 1.405(11) .
C31 C33 1.493(12) .
C34 C35 1.504(13) .
C36 C38 1.506(11) .
